data_1553686
loop_
_publ_author_name
'Gan, Shifeng'
'Zhou, Jian'
'Smith, Trevor A.'
'Su, Huifang'
'Luo, Wenwen'
'Hong, Yuning'
'Zhao, Zujin'
'Tang, Ben Zhong'

_publ_section_title
;
 New AIEgens with delayed fluorescence for fluorescence imaging and
 fluorescence lifetime imaging of living cells
;
_journal_issue 12
_journal_name_full 'Materials Chemistry Frontiers'
_journal_page_first 2554
_journal_paper_doi 10.1039/C7QM00286F
_journal_volume 1
_journal_year 2017
_chemical_formula_moiety 'C25 H17 N O2'
_chemical_formula_sum 'C25 H17 N O2'
_chemical_formula_weight 363.40
_space_group_crystal_system monoclinic
_space_group_IT_number 14
_space_group_name_Hall '-P 2ybc'
_space_group_name_H-M_alt 'P 1 21/c 1'
_atom_sites_solution_hydrogens geom
_atom_sites_solution_primary direct
_atom_sites_solution_secondary difmap
_audit_creation_date 2015-04-10
_audit_creation_method
;
Olex2 1.2
(compiled 2014.03.20 svn.r2914 for OlexSys, GUI svn.r4816)
;
_audit_update_record
;
2016-02-25 deposited with the CCDC.
2017-09-12 downloaded from the CCDC.
;
_cell_angle_alpha 90.00
_cell_angle_beta 117.656(13)
_cell_angle_gamma 90.00
_cell_formula_units_Z 4
_cell_length_a 8.4792(8)
_cell_length_b 29.902(2)
_cell_length_c 7.9399(9)
_cell_measurement_reflns_used 2433
_cell_measurement_temperature 293(2)
_cell_measurement_theta_max 29.5320
_cell_measurement_theta_min 2.9801
_cell_volume 1783.1(4)
_computing_cell_refinement
;
CrysAlisPro, Agilent Technologies,
Version 1.171.35.11 (release 16-05-2011 CrysAlis171 .NET)
(compiled May 16 2011,17:55:39)
;
_computing_data_collection
;
CrysAlisPro, Agilent Technologies,
Version 1.171.35.11 (release 16-05-2011 CrysAlis171 .NET)
(compiled May 16 2011,17:55:39)
;
_computing_data_reduction
;
CrysAlisPro, Agilent Technologies,
Version 1.171.35.11 (release 16-05-2011 CrysAlis171 .NET)
(compiled May 16 2011,17:55:39)
;
_computing_molecular_graphics 'Olex2 (Dolomanov et al., 2009)'
_computing_publication_material 'Olex2 (Dolomanov et al., 2009)'
_computing_structure_refinement 'ShelXL (Sheldrick, 2008)'
_computing_structure_solution 'ShelXS (Sheldrick, 2008)'
_diffrn_ambient_temperature 293.15
_diffrn_detector_area_resol_mean 10.3592
_diffrn_measured_fraction_theta_full 0.998
_diffrn_measured_fraction_theta_max 0.998
_diffrn_measurement_details
;
#__ type_ start__ end____ width___ exp.time_
  1 omega  -42.00   57.00   1.0000   17.0000
omega____ theta____ kappa____ phi______ frames
    -      -12.5621   70.0000 -167.0000 99

#__ type_ start__ end____ width___ exp.time_
  2 omega  -43.00   47.00   1.0000   17.0000
omega____ theta____ kappa____ phi______ frames
    -      -12.5621   70.0000  -60.0000 90

#__ type_ start__ end____ width___ exp.time_
  3 omega  -71.00   15.00   1.0000   17.0000
omega____ theta____ kappa____ phi______ frames
    -      -12.5621  -77.0000   60.0000 86
;
_diffrn_measurement_device_type 'Xcalibur, Atlas, Gemini ultra'
_diffrn_measurement_method '\w scans'
_diffrn_orient_matrix_UB_11 0.0354336000
_diffrn_orient_matrix_UB_12 -0.0110942000
_diffrn_orient_matrix_UB_13 0.0891330000
_diffrn_orient_matrix_UB_21 0.0728986000
_diffrn_orient_matrix_UB_22 0.0150583000
_diffrn_orient_matrix_UB_23 0.0368821000
_diffrn_orient_matrix_UB_31 -0.0483718000
_diffrn_orient_matrix_UB_32 0.0145843000
_diffrn_orient_matrix_UB_33 0.0295804000
_diffrn_radiation_monochromator graphite
_diffrn_radiation_type MoK\a
_diffrn_radiation_wavelength 0.71073
_diffrn_reflns_av_R_equivalents 0.0367
_diffrn_reflns_av_unetI/netI 0.0351
_diffrn_reflns_limit_h_max 9
_diffrn_reflns_limit_h_min -10
_diffrn_reflns_limit_k_max 35
_diffrn_reflns_limit_k_min -36
_diffrn_reflns_limit_l_max 9
_diffrn_reflns_limit_l_min -9
_diffrn_reflns_number 11082
_diffrn_reflns_theta_full 25.35
_diffrn_reflns_theta_max 25.35
_diffrn_reflns_theta_min 2.99
_diffrn_source 'Enhance (Mo) X-ray Source'
_diffrn_source_current n/a
_diffrn_source_voltage n/a
_exptl_absorpt_coefficient_mu 0.086
_exptl_absorpt_correction_T_max 1.00000
_exptl_absorpt_correction_T_min 0.94526
_exptl_absorpt_correction_type multi-scan
_exptl_absorpt_process_details
;
CrysAlisPro, Agilent Technologies,
Version 1.171.35.11 (release 16-05-2011 CrysAlis171 .NET)
(compiled May 16 2011,17:55:39)
Empirical absorption correction using spherical harmonics,
 implemented in SCALE3 ABSPACK scaling algorithm.
;
_exptl_crystal_colour yellow
_exptl_crystal_colour_primary yellow
_exptl_crystal_density_diffrn 1.354
_exptl_crystal_density_method 'not measured'
_exptl_crystal_description plate
_exptl_crystal_F_000 760
_exptl_crystal_size_max 0.38
_exptl_crystal_size_mid 0.28
_exptl_crystal_size_min 0.16
_refine_diff_density_max 0.138
_refine_diff_density_min -0.178
_refine_diff_density_rms 0.033
_refine_ls_extinction_method none
_refine_ls_goodness_of_fit_ref 1.028
_refine_ls_hydrogen_treatment constr
_refine_ls_matrix_type full
_refine_ls_number_parameters 253
_refine_ls_number_reflns 3266
_refine_ls_number_restraints 0
_refine_ls_restrained_S_all 1.028
_refine_ls_R_factor_all 0.0641
_refine_ls_R_factor_gt 0.0423
_refine_ls_shift/su_max 0.000
_refine_ls_shift/su_mean 0.000
_refine_ls_structure_factor_coef Fsqd
_refine_ls_weighting_details 'calc w=1/[\s^2^(Fo^2^)+(0.0375P)^2^+0.3369P] where P=(Fo^2^+2Fc^2^)/3'
_refine_ls_weighting_scheme calc
_refine_ls_wR_factor_gt 0.0896
_refine_ls_wR_factor_ref 0.1005
_reflns_number_gt 2394
_reflns_number_total 3266
_reflns_threshold_expression >2sigma(I)
_cod_data_source_file c7qm00286f2.cif
_cod_data_source_block 150408_gsf_5
_cod_original_cell_volume 1783.2(3)
_cod_database_code 1553686
_chemical_oxdiff_formula 'c10 h10 o10 N2'
_reflns_odcompleteness_completeness 99.73
_reflns_odcompleteness_iscentric 1
_reflns_odcompleteness_theta 26.32
_olex2_refinement_description
;
1. Fixed Uiso
 At 1.2 times of:
  All C(H) groups
2.a Aromatic/amide H refined with riding coordinates:
 C1(H1), C2(H2), C3(H3), C4(H4), C5(H5), C9(H9), C10(H10), C12(H12), C13(H13),
 C15(H15), C16(H16), C17(H17), C18(H18), C22(H22), C23(H23), C24(H24), C25(H25)
;

loop_
_space_group_symop_id
_space_group_symop_operation_xyz
1 'x, y, z'
2 '-x, y+1/2, -z+1/2'
3 '-x, -y, -z'
4 'x, -y-1/2, z-1/2'

loop_
_atom_site_label
_atom_site_type_symbol
_atom_site_fract_x
_atom_site_fract_y
_atom_site_fract_z
_atom_site_U_iso_or_equiv
_atom_site_adp_type
_atom_site_occupancy
_atom_site_calc_flag
_atom_site_refinement_flags_posn
O1 O -0.00096(18) 0.24558(5) -0.2491(3) 0.0917(6) Uani 1 d .
O2 O 0.71544(15) 0.00760(4) 0.2899(2) 0.0576(4) Uani 1 d .
N1 N 0.45466(17) 0.07460(5) 0.1420(2) 0.0464(4) Uani 1 d .
C1 C -0.3731(2) 0.23696(6) -0.4298(3) 0.0473(4) Uani 1 d .
H1 H -0.3278 0.2598 -0.4741 0.057 Uiso 1 calc R
C2 C -0.5527(2) 0.23474(6) -0.4878(3) 0.0502(5) Uani 1 d .
H2 H -0.6287 0.2560 -0.5719 0.060 Uiso 1 calc R
C3 C -0.6206(2) 0.20123(7) -0.4219(3) 0.0515(5) Uani 1 d .
H3 H -0.7422 0.2001 -0.4601 0.062 Uiso 1 calc R
C4 C -0.5093(2) 0.16939(6) -0.2997(3) 0.0498(5) Uani 1 d .
H4 H -0.5558 0.1466 -0.2560 0.060 Uiso 1 calc R
C5 C -0.3280(2) 0.17108(6) -0.2413(2) 0.0425(4) Uani 1 d .
H5 H -0.2531 0.1493 -0.1595 0.051 Uiso 1 calc R
C6 C -0.2583(2) 0.20511(5) -0.3048(2) 0.0382(4) Uani 1 d .
C7 C -0.0635(2) 0.21039(6) -0.2313(3) 0.0484(5) Uani 1 d .
C8 C 0.0607(2) 0.17255(5) -0.1291(2) 0.0402(4) Uani 1 d .
C9 C 0.0570(2) 0.13298(6) -0.2211(3) 0.0446(4) Uani 1 d .
H9 H -0.0337 0.1279 -0.3435 0.054 Uiso 1 calc R
C10 C 0.1871(2) 0.10092(6) -0.1327(2) 0.0430(4) Uani 1 d .
H10 H 0.1865 0.0749 -0.1972 0.052 Uiso 1 calc R
C11 C 0.3181(2) 0.10761(5) 0.0520(2) 0.0383(4) Uani 1 d .
C12 C 0.3158(2) 0.14580(6) 0.1484(3) 0.0447(4) Uani 1 d .
H12 H 0.3992 0.1495 0.2752 0.054 Uiso 1 calc R
C13 C 0.1899(2) 0.17858(6) 0.0570(3) 0.0455(4) Uani 1 d .
H13 H 0.1921 0.2048 0.1208 0.055 Uiso 1 calc R
C14 C 0.4128(2) 0.03248(5) 0.1893(2) 0.0390(4) Uani 1 d .
C15 C 0.2460(2) 0.02193(6) 0.1694(3) 0.0452(4) Uani 1 d .
H15 H 0.1552 0.0430 0.1196 0.054 Uiso 1 calc R
C16 C 0.2127(2) -0.01950(6) 0.2225(3) 0.0527(5) Uani 1 d .
H16 H 0.0995 -0.0261 0.2070 0.063 Uiso 1 calc R
C17 C 0.3445(3) -0.05103(6) 0.2979(3) 0.0566(5) Uani 1 d .
H17 H 0.3216 -0.0789 0.3341 0.068 Uiso 1 calc R
C18 C 0.5122(2) -0.04096(6) 0.3197(3) 0.0528(5) Uani 1 d .
H18 H 0.6030 -0.0620 0.3716 0.063 Uiso 1 calc R
C19 C 0.5448(2) -0.00011(6) 0.2649(2) 0.0422(4) Uani 1 d .
C20 C 0.7619(2) 0.05142(6) 0.2778(2) 0.0422(4) Uani 1 d .
C21 C 0.6352(2) 0.08526(6) 0.2038(2) 0.0390(4) Uani 1 d .
C22 C 0.6948(2) 0.12754(6) 0.1901(3) 0.0477(4) Uani 1 d .
H22 H 0.6132 0.1508 0.1410 0.057 Uiso 1 calc R
C23 C 0.8735(2) 0.13592(7) 0.2478(3) 0.0525(5) Uani 1 d .
H23 H 0.9107 0.1646 0.2372 0.063 Uiso 1 calc R
C24 C 0.9953(2) 0.10192(7) 0.3206(3) 0.0548(5) Uani 1 d .
H24 H 1.1151 0.1073 0.3583 0.066 Uiso 1 calc R
C25 C 0.9394(2) 0.05965(7) 0.3378(3) 0.0520(5) Uani 1 d .
H25 H 1.0220 0.0367 0.3900 0.062 Uiso 1 calc R

loop_
_atom_site_aniso_label
_atom_site_aniso_U_11
_atom_site_aniso_U_22
_atom_site_aniso_U_33
_atom_site_aniso_U_23
_atom_site_aniso_U_13
_atom_site_aniso_U_12
O1 0.0463(8) 0.0525(9) 0.1524(17) 0.0419(10) 0.0260(10) -0.0011(7)
O2 0.0408(7) 0.0430(8) 0.0901(10) 0.0098(7) 0.0314(7) 0.0127(6)
N1 0.0311(7) 0.0374(8) 0.0655(10) 0.0114(7) 0.0182(7) 0.0069(6)
C1 0.0457(10) 0.0408(10) 0.0536(11) 0.0096(9) 0.0216(9) 0.0065(8)
C2 0.0416(10) 0.0509(12) 0.0479(11) 0.0055(9) 0.0123(9) 0.0142(8)
C3 0.0348(9) 0.0604(12) 0.0544(12) -0.0070(10) 0.0165(9) 0.0014(9)
C4 0.0462(10) 0.0474(11) 0.0572(12) -0.0010(9) 0.0252(10) -0.0070(9)
C5 0.0423(10) 0.0359(10) 0.0462(10) 0.0018(8) 0.0179(8) 0.0026(7)
C6 0.0365(9) 0.0323(9) 0.0423(10) 0.0020(7) 0.0154(8) 0.0038(7)
C7 0.0395(9) 0.0360(10) 0.0640(12) 0.0118(9) 0.0194(9) 0.0016(8)
C8 0.0306(8) 0.0365(10) 0.0512(11) 0.0063(8) 0.0170(8) 0.0005(7)
C9 0.0360(9) 0.0462(11) 0.0435(10) 0.0024(8) 0.0116(8) 0.0023(8)
C10 0.0401(9) 0.0383(10) 0.0487(11) -0.0025(8) 0.0190(9) 0.0030(7)
C11 0.0303(8) 0.0357(9) 0.0483(10) 0.0079(8) 0.0176(8) 0.0049(7)
C12 0.0366(9) 0.0466(11) 0.0427(10) 0.0006(9) 0.0115(8) 0.0043(8)
C13 0.0421(10) 0.0378(10) 0.0535(12) -0.0027(8) 0.0197(9) 0.0028(8)
C14 0.0389(9) 0.0325(9) 0.0426(10) -0.0014(7) 0.0164(8) 0.0017(7)
C15 0.0356(9) 0.0416(10) 0.0522(11) 0.0020(8) 0.0153(8) 0.0026(7)
C16 0.0457(10) 0.0467(11) 0.0628(13) -0.0023(9) 0.0226(10) -0.0073(9)
C17 0.0636(13) 0.0350(11) 0.0681(14) 0.0010(9) 0.0277(11) -0.0048(9)
C18 0.0529(11) 0.0350(10) 0.0647(13) 0.0015(9) 0.0223(10) 0.0069(8)
C19 0.0392(9) 0.0359(10) 0.0494(11) -0.0017(8) 0.0187(8) 0.0048(7)
C20 0.0398(9) 0.0405(10) 0.0487(11) 0.0030(8) 0.0225(8) 0.0056(8)
C21 0.0322(8) 0.0430(10) 0.0409(10) 0.0037(8) 0.0163(8) 0.0046(7)
C22 0.0385(9) 0.0465(11) 0.0552(12) 0.0111(9) 0.0193(9) 0.0054(8)
C23 0.0443(10) 0.0554(12) 0.0571(12) 0.0069(10) 0.0229(9) -0.0044(9)
C24 0.0346(9) 0.0682(14) 0.0618(13) 0.0041(10) 0.0224(9) -0.0002(9)
C25 0.0373(10) 0.0568(12) 0.0625(13) 0.0051(10) 0.0238(9) 0.0117(8)

loop_
_atom_type_symbol
_atom_type_description
_atom_type_scat_dispersion_real
_atom_type_scat_dispersion_imag
_atom_type_scat_source
C C 0.0033 0.0016 'International Tables Vol C Tables 4.2.6.8 and 6.1.1.4'
H H 0.0000 0.0000 'International Tables Vol C Tables 4.2.6.8 and 6.1.1.4'
N N 0.0061 0.0033 'International Tables Vol C Tables 4.2.6.8 and 6.1.1.4'
O O 0.0106 0.0060 'International Tables Vol C Tables 4.2.6.8 and 6.1.1.4'

loop_
_geom_angle_atom_site_label_1
_geom_angle_atom_site_label_2
_geom_angle_atom_site_label_3
_geom_angle
C20 O2 C19 117.34(12)
C14 N1 C11 120.27(13)
C14 N1 C21 118.50(13)
C21 N1 C11 120.85(13)
C2 C1 H1 119.8
C2 C1 C6 120.37(16)
C6 C1 H1 119.8
C1 C2 H2 119.9
C1 C2 C3 120.19(16)
C3 C2 H2 119.9
C2 C3 H3 119.9
C2 C3 C4 120.14(16)
C4 C3 H3 119.9
C3 C4 H4 119.9
C3 C4 C5 120.18(16)
C5 C4 H4 119.9
C4 C5 H5 120.0
C6 C5 C4 120.02(16)
C6 C5 H5 120.0
C1 C6 C7 119.33(14)
C5 C6 C1 119.08(15)
C5 C6 C7 121.41(14)
O1 C7 C6 120.84(15)
O1 C7 C8 118.75(15)
C6 C7 C8 120.39(14)
C9 C8 C7 121.37(16)
C13 C8 C7 119.24(15)
C13 C8 C9 119.22(15)
C8 C9 H9 119.7
C10 C9 C8 120.52(16)
C10 C9 H9 119.7
C9 C10 H10 120.1
C9 C10 C11 119.82(16)
C11 C10 H10 120.1
C10 C11 N1 119.62(15)
C12 C11 N1 120.58(15)
C12 C11 C10 119.80(15)
C11 C12 H12 119.9
C11 C12 C13 120.15(16)
C13 C12 H12 119.9
C8 C13 H13 119.9
C12 C13 C8 120.30(16)
C12 C13 H13 119.9
C15 C14 N1 122.98(14)
C15 C14 C19 117.63(15)
C19 C14 N1 119.36(14)
C14 C15 H15 119.6
C16 C15 C14 120.83(16)
C16 C15 H15 119.6
C15 C16 H16 119.6
C17 C16 C15 120.72(16)
C17 C16 H16 119.6
C16 C17 H17 120.4
C16 C17 C18 119.19(17)
C18 C17 H17 120.4
C17 C18 H18 119.9
C19 C18 C17 120.16(16)
C19 C18 H18 119.9
O2 C19 C14 121.49(15)
C18 C19 O2 117.04(15)
C18 C19 C14 121.46(15)
O2 C20 C21 121.92(14)
C25 C20 O2 116.54(15)
C25 C20 C21 121.51(16)
C20 C21 N1 118.88(15)
C22 C21 N1 123.76(14)
C22 C21 C20 117.32(14)
C21 C22 H22 119.3
C21 C22 C23 121.41(16)
C23 C22 H22 119.3
C22 C23 H23 120.0
C24 C23 C22 119.93(17)
C24 C23 H23 120.0
C23 C24 H24 120.2
C23 C24 C25 119.68(16)
C25 C24 H24 120.2
C20 C25 C24 120.12(17)
C20 C25 H25 119.9
C24 C25 H25 119.9

loop_
_geom_bond_atom_site_label_1
_geom_bond_atom_site_label_2
_geom_bond_distance
O1 C7 1.216(2)
O2 C19 1.3854(19)
O2 C20 1.384(2)
N1 C11 1.435(2)
N1 C14 1.406(2)
N1 C21 1.410(2)
C1 H1 0.9300
C1 C2 1.373(2)
C1 C6 1.394(2)
C2 H2 0.9300
C2 C3 1.374(3)
C3 H3 0.9300
C3 C4 1.374(2)
C4 H4 0.9300
C4 C5 1.385(2)
C5 H5 0.9300
C5 C6 1.384(2)
C6 C7 1.483(2)
C7 C8 1.501(2)
C8 C9 1.384(2)
C8 C13 1.383(2)
C9 H9 0.9300
C9 C10 1.382(2)
C10 H10 0.9300
C10 C11 1.382(2)
C11 C12 1.380(2)
C12 H12 0.9300
C12 C13 1.381(2)
C13 H13 0.9300
C14 C15 1.385(2)
C14 C19 1.392(2)
C15 H15 0.9300
C15 C16 1.379(2)
C16 H16 0.9300
C16 C17 1.369(3)
C17 H17 0.9300
C17 C18 1.384(2)
C18 H18 0.9300
C18 C19 1.367(2)
C20 C21 1.392(2)
C20 C25 1.374(2)
C21 C22 1.385(2)
C22 H22 0.9300
C22 C23 1.387(2)
C23 H23 0.9300
C23 C24 1.371(3)
C24 H24 0.9300
C24 C25 1.379(3)
C25 H25 0.9300

loop_
_geom_torsion_atom_site_label_1
_geom_torsion_atom_site_label_2
_geom_torsion_atom_site_label_3
_geom_torsion_atom_site_label_4
_geom_torsion
O1 C7 C8 C9 -116.3(2)
O1 C7 C8 C13 58.8(2)
O2 C20 C21 N1 0.9(2)
O2 C20 C21 C22 -177.13(16)
O2 C20 C25 C24 176.45(17)
N1 C11 C12 C13 176.23(15)
N1 C14 C15 C16 -178.26(17)
N1 C14 C19 O2 -1.8(2)
N1 C14 C19 C18 177.52(17)
N1 C21 C22 C23 -178.02(16)
C1 C2 C3 C4 -0.9(3)
C1 C6 C7 O1 13.8(3)
C1 C6 C7 C8 -167.74(17)
C2 C1 C6 C5 0.5(3)
C2 C1 C6 C7 -174.82(17)
C2 C3 C4 C5 0.4(3)
C3 C4 C5 C6 0.6(3)
C4 C5 C6 C1 -1.0(2)
C4 C5 C6 C7 174.21(16)
C5 C6 C7 O1 -161.43(19)
C5 C6 C7 C8 17.1(3)
C6 C1 C2 C3 0.5(3)
C6 C7 C8 C9 65.1(2)
C6 C7 C8 C13 -119.68(18)
C7 C8 C9 C10 171.35(15)
C7 C8 C13 C12 -174.12(15)
C8 C9 C10 C11 2.5(2)
C9 C8 C13 C12 1.2(2)
C9 C10 C11 N1 -178.88(14)
C9 C10 C11 C12 1.5(2)
C10 C11 C12 C13 -4.1(2)
C11 N1 C14 C15 -6.2(3)
C11 N1 C14 C19 175.71(15)
C11 N1 C21 C20 -175.36(15)
C11 N1 C21 C22 2.6(3)
C11 C12 C13 C8 2.8(2)
C13 C8 C9 C10 -3.8(2)
C14 N1 C11 C10 -68.6(2)
C14 N1 C11 C12 111.01(18)
C14 N1 C21 C20 11.6(2)
C14 N1 C21 C22 -170.44(16)
C14 C15 C16 C17 0.6(3)
C15 C14 C19 O2 -179.95(15)
C15 C14 C19 C18 -0.7(3)
C15 C16 C17 C18 -0.3(3)
C16 C17 C18 C19 -0.5(3)
C17 C18 C19 O2 -179.69(16)
C17 C18 C19 C14 1.0(3)
C19 O2 C20 C21 -13.7(2)
C19 O2 C20 C25 168.09(15)
C19 C14 C15 C16 -0.1(2)
C20 O2 C19 C14 14.1(2)
C20 O2 C19 C18 -165.23(16)
C20 C21 C22 C23 -0.1(3)
C21 N1 C11 C10 118.50(17)
C21 N1 C11 C12 -61.9(2)
C21 N1 C14 C15 166.84(15)
C21 N1 C14 C19 -11.3(2)
C21 C20 C25 C24 -1.8(3)
C21 C22 C23 C24 -0.1(3)
C22 C23 C24 C25 -0.7(3)
C23 C24 C25 C20 1.6(3)
C25 C20 C21 N1 179.07(16)
C25 C20 C21 C22 1.0(3)
